data_9000800
loop_
_publ_author_name
'Levien, L.'
'Prewitt, C. T.'

_publ_section_title
;
 High-pressure structural study of diopside
 P = 45.5 kbar
 pyroxene
;
_journal_name_full 'American Mineralogist'
_journal_page_first 315
_journal_page_last 323
_journal_volume 66
_journal_year 1981
_chemical_formula_sum 'Ca Mg O6 Si2'
_chemical_name_mineral Diopside
_space_group_IT_number 15
_symmetry_space_group_name_Hall '-C 2yc'
_symmetry_space_group_name_H-M 'C 1 2/c 1'
_cell_angle_alpha 90
_cell_angle_beta 105.37
_cell_angle_gamma 90
_cell_length_a 9.630
_cell_length_b 8.785
_cell_length_c 5.1895
_cell_formula_units_Z 4
_cell_volume 423.327
_database_code_amcsd 0000814
_diffrn_ambient_pressure 4.55e+06
_exptl_crystal_density_diffrn 3.398
_cod_original_formula_sum 'Si2 Mg Ca O6'
_cod_database_code 9000800

loop_
_space_group_symop_operation_xyz
x,y,z
1/2+x,1/2+y,z
x,-y,1/2+z
1/2+x,1/2-y,1/2+z
-x,y,1/2-z
1/2-x,1/2+y,1/2-z
-x,-y,-z
1/2-x,1/2-y,-z

loop_
_atom_site_aniso_label
_atom_site_aniso_U_11
_atom_site_aniso_U_22
_atom_site_aniso_U_33
_atom_site_aniso_U_12
_atom_site_aniso_U_13
_atom_site_aniso_U_23
Si 0.00349 0.00430 0.00330 -0.00058 0.00094 -0.00022
Mg1 0.00393 0.00430 0.00304 0.00000 0.00071 0.00000
Ca2 0.00874 0.00508 0.00495 0.00000 0.00000 0.00000
O1 0.00437 0.00626 0.00558 0.00041 0.00141 0.00000
O2 0.00612 0.00743 0.00723 -0.00248 0.00282 -0.00089
O3 0.00437 0.00821 0.00482 -0.00124 0.00188 -0.00200

loop_
_atom_site_label
_atom_site_fract_x
_atom_site_fract_y
_atom_site_fract_z
Si 0.28630 0.09449 0.22790
Mg1 0.00000 0.90940 0.25000
Ca2 0.00000 0.30378 0.25000
O1 0.11500 0.08790 0.14210
O2 0.36110 0.25340 0.32010
O3 0.35300 0.02070 0.99010

loop_
_cod_related_entry_id
_cod_related_entry_database
_cod_related_entry_code
1 AMCSD 0000814
